data_4332540
loop_
_publ_author_name
'Wu, Gang'
'Wang, Xiao-Feng'
'Okamura, Taka-aki'
'Sun, Wei-Yin'
'Ueyama, Norikazu'

_publ_section_title
;
 Syntheses, Structures, and Photoluminescence Properties of Metal(II)
 Halide Complexes with Pyridine-Containing Flexible Tripodal Ligands
;
_journal_issue 21
_journal_name_full 'Inorganic Chemistry'
_journal_page_first 8523
_journal_page_last 8532
_journal_paper_doi 10.1021/ic060493u
_journal_volume 45
_journal_year 2006
_chemical_formula_moiety 'C49 H46 Cl2 N6 Mn O7'
_chemical_formula_sum 'C49 H46 Cl2 Mn N6 O7'
_chemical_formula_weight 956.76
_chemical_name_systematic
; 
[MnCl2(L3)2]-1/2(EtOH)-1/2(H2O) 
;
_space_group_IT_number 13
_symmetry_cell_setting monoclinic
_symmetry_Int_Tables_number 13
_symmetry_space_group_name_Hall '-P 2yc'
_symmetry_space_group_name_H-M 'P 1 2/c 1'
_atom_sites_solution_hydrogens geom
_atom_sites_solution_primary direct
_atom_sites_solution_secondary difmap
_audit_creation_date 'Mon Apr  5 17:52:39 2004'
_audit_creation_method SHELXL-97
_cell_angle_alpha 90.00
_cell_angle_beta 98.55(3)
_cell_angle_gamma 90.00
_cell_formula_units_Z 4
_cell_length_a 35.122(13)
_cell_length_b 7.767(3)
_cell_length_c 16.511(7)
_cell_measurement_reflns_used 16408
_cell_measurement_temperature 200
_cell_measurement_theta_max 27.6
_cell_measurement_theta_min 3.0
_cell_volume 4454(3)
_computing_structure_refinement 'SHELXL-97 (Sheldrick, 1997)'
_computing_structure_solution 'SIR92 (Altomare et al., 1994)'
_diffrn_ambient_temperature 200
_diffrn_detector_area_resol_mean 10.00
_diffrn_measured_fraction_theta_full 0.996
_diffrn_measured_fraction_theta_max 0.996
_diffrn_measurement_device_type 'Rigaku RAXIS-RAPID Imaging Plate'
_diffrn_measurement_method \w
_diffrn_radiation_monochromator graphite
_diffrn_radiation_source 'fine-focus sealed tube'
_diffrn_radiation_type MoK\a
_diffrn_radiation_wavelength 0.71075
_diffrn_reflns_av_R_equivalents 0.1208
_diffrn_reflns_av_sigmaI/netI 0.2468
_diffrn_reflns_limit_h_max 44
_diffrn_reflns_limit_h_min -45
_diffrn_reflns_limit_k_max 9
_diffrn_reflns_limit_k_min -10
_diffrn_reflns_limit_l_max 21
_diffrn_reflns_limit_l_min -21
_diffrn_reflns_number 42938
_diffrn_reflns_theta_full 27.49
_diffrn_reflns_theta_max 27.49
_diffrn_reflns_theta_min 3.00
_exptl_absorpt_coefficient_mu 0.477
_exptl_absorpt_correction_T_max 0.995
_exptl_absorpt_correction_T_min 0.918
_exptl_absorpt_correction_type multi-scan
_exptl_absorpt_process_details '(Higashi, 1995)'
_exptl_crystal_colour colorless
_exptl_crystal_density_diffrn 1.427
_exptl_crystal_density_method 'not measured'
_exptl_crystal_description platelet
_exptl_crystal_F_000 1988
_exptl_crystal_size_max 0.200
_exptl_crystal_size_mid 0.150
_exptl_crystal_size_min 0.010
_refine_diff_density_max 0.315
_refine_diff_density_min -0.446
_refine_diff_density_rms 0.056
_refine_ls_extinction_method none
_refine_ls_goodness_of_fit_ref 0.719
_refine_ls_hydrogen_treatment mixed
_refine_ls_matrix_type full
_refine_ls_number_parameters 600
_refine_ls_number_reflns 10175
_refine_ls_number_restraints 6
_refine_ls_restrained_S_all 0.719
_refine_ls_R_factor_all 0.1482
_refine_ls_R_factor_gt 0.0431
_refine_ls_shift/su_max 0.002
_refine_ls_shift/su_mean 0.000
_refine_ls_structure_factor_coef Fsqd
_refine_ls_weighting_details 'calc w=1/[\s^2^(Fo^2^)+(0.0000P)^2^+0.0000P] where P=(Fo^2^+2Fc^2^)/3'
_refine_ls_weighting_scheme calc
_refine_ls_wR_factor_gt 0.0430
_refine_ls_wR_factor_ref 0.0476
_reflns_number_gt 3342
_reflns_number_total 10175
_reflns_threshold_expression I>2\s(I)
_cod_data_source_file ic060493usup1.cif
_cod_data_source_block 2
_cod_database_code 4332540

loop_
_symmetry_equiv_pos_as_xyz
'x, y, z'
'-x, y, -z+1/2'
'-x, -y, -z'
'x, -y, z-1/2'

loop_
_atom_site_label
_atom_site_type_symbol
_atom_site_fract_x
_atom_site_fract_y
_atom_site_fract_z
_atom_site_U_iso_or_equiv
_atom_site_adp_type
_atom_site_occupancy
_atom_site_symmetry_multiplicity
_atom_site_calc_flag
_atom_site_refinement_flags
Mn1 Mn 0.252324(15) 0.49254(8) 0.76406(3) 0.02478(11) Uani 1 1 d .
Cl1 Cl 0.23310(2) 0.21941(10) 0.83068(5) 0.0302(2) Uani 1 1 d .
Cl2 Cl 0.27124(2) 0.76920(10) 0.69963(5) 0.0300(2) Uani 1 1 d .
O1 O 0.16178(6) -0.1001(3) 0.54725(13) 0.0410(7) Uani 1 1 d .
O3 O 0.10501(6) -0.1001(3) 0.25884(14) 0.0319(6) Uani 1 1 d .
O5 O 0.03047(7) -0.1861(3) 0.47324(14) 0.0567(8) Uani 1 1 d .
O101 O 0.39876(6) -0.1115(3) 0.76295(13) 0.0315(6) Uani 1 1 d .
O103 O 0.33153(6) -0.0991(3) 0.48218(13) 0.0351(6) Uani 1 1 d .
O105 O 0.46279(7) -0.1919(4) 0.52980(14) 0.0662(9) Uani 1 1 d .
O401 O -0.0239(2) 0.4847(8) 0.7332(5) 0.074(2) Uani 0.50 1 d P
O402 O 0.48657(13) 0.4907(7) 0.7552(5) 0.077(2) Uani 0.50 1 d P
N11 N 0.22580(7) 0.3834(3) 0.63778(16) 0.0261(7) Uani 1 1 d .
N31 N 0.19091(7) 0.3901(3) 0.26667(16) 0.0260(7) Uani 1 1 d .
N51 N -0.05857(11) -0.3807(5) 0.5767(2) 0.0914(15) Uani 1 1 d .
N111 N 0.31370(7) 0.3770(3) 0.76048(15) 0.0248(7) Uani 1 1 d .
N131 N 0.28004(7) 0.4014(3) 0.38886(15) 0.0267(7) Uani 1 1 d .
N151 N 0.54485(10) -0.3556(5) 0.3983(2) 0.0678(11) Uani 1 1 d .
C1 C 0.13208(11) -0.1079(4) 0.4816(2) 0.0371(10) Uani 1 1 d .
C2 C 0.13680(10) -0.0936(4) 0.4001(2) 0.0291(9) Uani 1 1 d .
H2 H 0.1614 -0.0743 0.3847 0.035 Uiso 1 1 calc R
C3 C 0.10444(10) -0.1084(4) 0.3422(2) 0.0305(9) Uani 1 1 d .
C4 C 0.06830(10) -0.1392(4) 0.3632(2) 0.0346(10) Uani 1 1 d .
H4 H 0.0465 -0.1499 0.3220 0.042 Uiso 1 1 calc R
C5 C 0.06439(10) -0.1539(5) 0.4441(2) 0.0385(10) Uani 1 1 d .
C6 C 0.09604(10) -0.1362(4) 0.5049(2) 0.0404(10) Uani 1 1 d .
H6 H 0.0932 -0.1432 0.5611 0.048 Uiso 1 1 calc R
C11 C 0.19931(9) -0.0421(4) 0.53405(19) 0.0338(10) Uani 1 1 d .
H11A H 0.2034 -0.0729 0.4778 0.041 Uiso 1 1 calc R
H11B H 0.2192 -0.1018 0.5728 0.041 Uiso 1 1 calc R
C12 C 0.22039(8) 0.2141(4) 0.62104(19) 0.0274(9) Uani 1 1 d .
H12 H 0.2284 0.1340 0.6637 0.033 Uiso 1 1 calc R
C13 C 0.20389(8) 0.1500(4) 0.5456(2) 0.0269(9) Uani 1 1 d .
C14 C 0.19343(9) 0.2664(5) 0.4831(2) 0.0365(10) Uani 1 1 d .
H14 H 0.1826 0.2272 0.4302 0.044 Uiso 1 1 calc R
C15 C 0.19887(10) 0.4429(4) 0.4985(2) 0.0412(11) Uani 1 1 d .
H15 H 0.1916 0.5258 0.4567 0.049 Uiso 1 1 calc R
C16 C 0.21505(9) 0.4920(5) 0.5759(2) 0.0367(9) Uani 1 1 d .
H16 H 0.2189 0.6116 0.5861 0.044 Uiso 1 1 calc R
C31 C 0.13873(8) -0.0348(4) 0.23109(19) 0.0292(9) Uani 1 1 d .
H31A H 0.1366 -0.0535 0.1713 0.035 Uiso 1 1 calc R
H31B H 0.1613 -0.1004 0.2577 0.035 Uiso 1 1 calc R
C32 C 0.18226(9) 0.2225(4) 0.25350(18) 0.0277(9) Uani 1 1 d .
H32 H 0.2026 0.1456 0.2469 0.033 Uiso 1 1 calc R
C33 C 0.14543(9) 0.1556(4) 0.24901(19) 0.0278(9) Uani 1 1 d .
C34 C 0.11591(9) 0.2674(4) 0.2589(2) 0.0398(10) Uani 1 1 d .
H34 H 0.0902 0.2265 0.2559 0.048 Uiso 1 1 calc R
C35 C 0.12414(9) 0.4385(4) 0.2733(2) 0.0442(11) Uani 1 1 d .
H35 H 0.1042 0.5170 0.2810 0.053 Uiso 1 1 calc R
C36 C 0.16143(9) 0.4952(5) 0.27639(18) 0.0349(9) Uani 1 1 d .
H36 H 0.1666 0.6142 0.2858 0.042 Uiso 1 1 calc R
C51 C -0.00257(9) -0.2092(5) 0.4134(2) 0.0531(12) Uani 1 1 d .
H51A H 0.0033 -0.2900 0.3705 0.064 Uiso 1 1 calc R
H51B H -0.0105 -0.0977 0.3871 0.064 Uiso 1 1 calc R
C52 C -0.03075(12) -0.3138(6) 0.5385(3) 0.0769(16) Uani 1 1 d .
H52 H -0.0068 -0.2874 0.5708 0.092 Uiso 1 1 calc R
C53 C -0.03466(10) -0.2810(5) 0.4558(2) 0.0423(10) Uani 1 1 d .
C54 C -0.06942(11) -0.3202(5) 0.4091(2) 0.0602(13) Uani 1 1 d .
H54 H -0.0733 -0.3005 0.3517 0.072 Uiso 1 1 calc R
C55 C -0.09860(11) -0.3888(5) 0.4471(3) 0.0735(15) Uani 1 1 d .
H55 H -0.1229 -0.4168 0.4164 0.088 Uiso 1 1 calc R
C56 C -0.09159(13) -0.4150(6) 0.5299(3) 0.0737(15) Uani 1 1 d .
H56 H -0.1118 -0.4611 0.5555 0.088 Uiso 1 1 calc R
C101 C 0.39648(10) -0.1164(4) 0.6783(2) 0.0277(9) Uani 1 1 d .
C102 C 0.36232(9) -0.0964(4) 0.6257(2) 0.0275(9) Uani 1 1 d .
H102 H 0.3388 -0.0752 0.6458 0.033 Uiso 1 1 calc R
C103 C 0.36372(10) -0.1085(4) 0.5423(2) 0.0300(10) Uani 1 1 d .
C104 C 0.39751(10) -0.1411(4) 0.5117(2) 0.0418(11) Uani 1 1 d .
H104 H 0.3978 -0.1493 0.4544 0.050 Uiso 1 1 calc R
C105 C 0.43076(11) -0.1613(5) 0.5663(2) 0.0439(11) Uani 1 1 d .
C106 C 0.43097(10) -0.1492(5) 0.6498(2) 0.0413(11) Uani 1 1 d .
H106 H 0.4542 -0.1631 0.6868 0.050 Uiso 1 1 calc R
C111 C 0.36634(8) -0.0474(4) 0.79664(18) 0.0270(9) Uani 1 1 d .
H11C H 0.3706 -0.0659 0.8566 0.032 Uiso 1 1 calc R
H11D H 0.3431 -0.1132 0.7734 0.032 Uiso 1 1 calc R
C112 C 0.32238(9) 0.2101(4) 0.77362(17) 0.0246(8) Uani 1 1 d .
H112 H 0.3020 0.1330 0.7795 0.029 Uiso 1 1 calc R
C113 C 0.35931(9) 0.1428(4) 0.77922(18) 0.0232(8) Uani 1 1 d .
C114 C 0.38885(9) 0.2560(4) 0.77100(18) 0.0319(9) Uani 1 1 d .
H114 H 0.4146 0.2154 0.7744 0.038 Uiso 1 1 calc R
C115 C 0.38075(10) 0.4282(4) 0.7578(2) 0.0354(10) Uani 1 1 d .
H115 H 0.4007 0.5081 0.7523 0.043 Uiso 1 1 calc R
C116 C 0.34288(9) 0.4822(4) 0.75254(18) 0.0319(9) Uani 1 1 d .
H116 H 0.3374 0.6009 0.7428 0.038 Uiso 1 1 calc R
C131 C 0.29644(8) -0.0217(4) 0.50108(18) 0.0306(9) Uani 1 1 d .
H13A H 0.2940 -0.0439 0.5591 0.037 Uiso 1 1 calc R
H13B H 0.2740 -0.0743 0.4665 0.037 Uiso 1 1 calc R
C132 C 0.28095(8) 0.2336(4) 0.40946(19) 0.0256(9) Uani 1 1 d .
H132 H 0.2702 0.1531 0.3691 0.031 Uiso 1 1 calc R
C133 C 0.29660(8) 0.1707(4) 0.4860(2) 0.0231(9) Uani 1 1 d .
C134 C 0.31153(9) 0.2901(4) 0.54480(19) 0.0325(9) Uani 1 1 d .
H134 H 0.3220 0.2527 0.5982 0.039 Uiso 1 1 calc R
C135 C 0.31114(9) 0.4638(4) 0.5257(2) 0.0359(10) Uani 1 1 d .
H135 H 0.3216 0.5464 0.5653 0.043 Uiso 1 1 calc R
C136 C 0.29535(8) 0.5138(4) 0.44838(19) 0.0310(9) Uani 1 1 d .
H136 H 0.2950 0.6331 0.4356 0.037 Uiso 1 1 calc R
C151 C 0.49893(10) -0.2163(5) 0.5811(2) 0.0547(12) Uani 1 1 d .
H15A H 0.4961 -0.3033 0.6236 0.066 Uiso 1 1 calc R
H15B H 0.5074 -0.1068 0.6087 0.066 Uiso 1 1 calc R
C152 C 0.51927(12) -0.2980(5) 0.4464(2) 0.0611(12) Uani 1 1 d .
H152 H 0.4938 -0.2718 0.4211 0.073 Uiso 1 1 calc R
C153 C 0.52838(11) -0.2756(5) 0.5302(2) 0.0422(11) Uani 1 1 d .
C154 C 0.56441(11) -0.3143(5) 0.5647(2) 0.0593(14) Uani 1 1 d .
H154 H 0.5714 -0.3005 0.6221 0.071 Uiso 1 1 calc R
C155 C 0.59107(12) -0.3727(6) 0.5196(3) 0.0739(16) Uani 1 1 d .
H155 H 0.6163 -0.4021 0.5448 0.089 Uiso 1 1 calc R
C156 C 0.58058(11) -0.3878(6) 0.4378(3) 0.0862(18) Uani 1 1 d .
H156 H 0.5996 -0.4234 0.4060 0.103 Uiso 1 1 calc R
C401 C 0.0093(5) 0.5872(10) 0.7521(19) 0.088(8) Uani 0.50 1 d PU
H40A H 0.0271 0.5624 0.7124 0.106 Uiso 0.50 1 calc PR
H40B H 0.0226 0.5562 0.8073 0.106 Uiso 0.50 1 calc PR
C402 C 0.0000 0.7842(7) 0.7500 0.100(2) Uani 1 2 d S
H40C H 0.0241 0.8499 0.7602 0.119 Uiso 0.50 1 calc PR
H40D H -0.0159 0.8112 0.7924 0.119 Uiso 0.50 1 calc PR
H40E H -0.0140 0.8149 0.6961 0.119 Uiso 0.50 1 calc PR

loop_
_atom_site_aniso_label
_atom_site_aniso_U_11
_atom_site_aniso_U_22
_atom_site_aniso_U_33
_atom_site_aniso_U_23
_atom_site_aniso_U_13
_atom_site_aniso_U_12
Mn1 0.0261(2) 0.0235(2) 0.0252(3) -0.0017(3) 0.0052(2) 0.0006(2)
Cl1 0.0303(5) 0.0283(5) 0.0321(6) 0.0034(4) 0.0050(4) -0.0014(4)
Cl2 0.0295(5) 0.0298(5) 0.0308(6) 0.0037(4) 0.0054(4) -0.0020(4)
O1 0.0405(15) 0.0481(16) 0.0321(17) 0.0006(12) -0.0018(13) -0.0156(13)
O3 0.0287(15) 0.0399(15) 0.0281(16) -0.0008(12) 0.0080(12) -0.0116(12)
O5 0.0373(16) 0.095(2) 0.0395(18) 0.0035(16) 0.0105(14) -0.0240(16)
O101 0.0340(15) 0.0401(15) 0.0212(15) -0.0013(12) 0.0062(11) 0.0128(12)
O103 0.0383(14) 0.0375(15) 0.0279(15) -0.0046(12) -0.0008(12) 0.0122(12)
O105 0.0367(17) 0.125(3) 0.0370(18) -0.0041(17) 0.0069(14) 0.0286(17)
O401 0.080(4) 0.063(5) 0.086(6) -0.006(4) 0.031(4) -0.036(4)
O402 0.066(5) 0.109(4) 0.050(4) 0.001(5) -0.010(5) 0.038(4)
N11 0.0312(17) 0.0232(17) 0.0228(18) -0.0052(14) 0.0001(14) -0.0008(14)
N31 0.0271(17) 0.0202(17) 0.0308(19) 0.0049(14) 0.0049(14) 0.0023(14)
N51 0.074(3) 0.147(4) 0.060(3) 0.002(3) 0.028(2) -0.051(3)
N111 0.0254(17) 0.0224(17) 0.0271(19) -0.0034(14) 0.0062(14) 0.0010(14)
N131 0.0299(17) 0.0263(17) 0.0241(18) 0.0020(15) 0.0046(14) 0.0019(15)
N151 0.058(2) 0.101(3) 0.047(3) -0.013(2) 0.019(2) 0.011(2)
C1 0.046(3) 0.022(2) 0.041(3) -0.0014(19) -0.001(2) -0.0112(19)
C2 0.033(2) 0.035(2) 0.021(2) -0.0019(18) 0.0072(19) -0.0095(18)
C3 0.041(2) 0.027(2) 0.024(2) 0.0030(17) 0.0072(19) -0.0081(19)
C4 0.029(2) 0.048(3) 0.028(2) 0.0049(19) 0.0065(18) -0.012(2)
C5 0.027(2) 0.048(3) 0.041(3) -0.004(2) 0.008(2) -0.012(2)
C6 0.048(3) 0.043(3) 0.033(3) -0.0014(19) 0.017(2) -0.016(2)
C11 0.034(2) 0.037(2) 0.028(2) -0.0059(17) -0.0058(18) 0.0039(18)
C12 0.0226(19) 0.028(2) 0.033(2) -0.0025(18) 0.0075(17) -0.0011(17)
C13 0.022(2) 0.027(2) 0.031(2) -0.0044(18) 0.0022(17) -0.0036(17)
C14 0.039(2) 0.041(3) 0.028(2) -0.007(2) 0.0007(19) -0.005(2)
C15 0.052(3) 0.027(2) 0.042(3) 0.0074(19) -0.001(2) -0.0019(19)
C16 0.045(2) 0.026(2) 0.037(2) -0.002(2) 0.0020(19) -0.007(2)
C31 0.029(2) 0.032(2) 0.029(2) -0.0048(17) 0.0121(17) -0.0033(18)
C32 0.027(2) 0.031(2) 0.026(2) -0.0015(18) 0.0074(17) 0.0029(18)
C33 0.031(2) 0.029(2) 0.023(2) 0.0034(17) 0.0032(17) -0.0028(19)
C34 0.024(2) 0.036(2) 0.061(3) 0.004(2) 0.0122(19) 0.000(2)
C35 0.028(2) 0.028(2) 0.077(3) 0.001(2) 0.011(2) 0.0066(18)
C36 0.032(2) 0.023(2) 0.051(3) 0.005(2) 0.0095(18) 0.001(2)
C51 0.037(2) 0.082(3) 0.041(3) 0.008(2) 0.012(2) -0.013(2)
C52 0.061(3) 0.125(4) 0.047(3) 0.009(3) 0.017(3) -0.042(3)
C53 0.038(3) 0.046(3) 0.045(3) 0.002(2) 0.013(2) -0.008(2)
C54 0.043(3) 0.090(4) 0.050(3) 0.015(3) 0.015(2) -0.008(3)
C55 0.042(3) 0.093(4) 0.091(4) 0.023(3) 0.028(3) -0.009(3)
C56 0.060(3) 0.085(4) 0.086(4) 0.005(3) 0.045(3) -0.013(3)
C101 0.032(2) 0.028(2) 0.024(2) 0.0011(18) 0.0073(19) 0.0046(19)
C102 0.031(2) 0.026(2) 0.026(2) 0.0004(17) 0.0022(17) 0.0104(17)
C103 0.036(2) 0.025(2) 0.027(2) 0.0029(18) -0.0015(19) 0.0049(18)
C104 0.046(3) 0.056(3) 0.024(2) 0.005(2) 0.008(2) 0.018(2)
C105 0.034(2) 0.067(3) 0.034(3) 0.008(2) 0.018(2) 0.018(2)
C106 0.029(2) 0.066(3) 0.028(3) 0.000(2) 0.0008(18) 0.015(2)
C111 0.030(2) 0.028(2) 0.024(2) -0.0008(16) 0.0070(17) 0.0076(17)
C112 0.028(2) 0.024(2) 0.023(2) 0.0004(17) 0.0084(16) 0.0012(17)
C113 0.023(2) 0.030(2) 0.017(2) 0.0002(16) 0.0035(16) 0.0039(18)
C114 0.024(2) 0.037(2) 0.035(2) -0.0021(19) 0.0038(17) 0.0048(19)
C115 0.035(2) 0.028(2) 0.045(3) -0.0068(19) 0.0104(19) -0.0098(19)
C116 0.040(2) 0.023(2) 0.034(2) -0.0035(19) 0.0092(18) -0.001(2)
C131 0.0269(18) 0.031(2) 0.031(2) 0.0036(18) -0.0048(16) 0.0019(18)
C132 0.0238(19) 0.027(2) 0.028(2) -0.0066(17) 0.0090(16) -0.0042(17)
C133 0.0192(19) 0.026(2) 0.024(2) 0.0064(17) 0.0035(16) 0.0024(16)
C134 0.035(2) 0.044(2) 0.018(2) 0.0056(19) 0.0022(17) 0.004(2)
C135 0.042(2) 0.031(2) 0.030(2) -0.0077(18) -0.0088(18) -0.0004(19)
C136 0.039(2) 0.023(2) 0.030(2) 0.0015(19) 0.0043(18) 0.0013(18)
C151 0.043(3) 0.077(3) 0.045(3) -0.008(2) 0.011(2) 0.015(2)
C152 0.044(2) 0.091(3) 0.050(3) 0.000(3) 0.013(2) 0.012(2)
C153 0.038(2) 0.063(3) 0.029(2) -0.005(2) 0.0126(19) 0.002(2)
C154 0.031(2) 0.103(4) 0.042(3) -0.027(3) 0.001(2) -0.001(3)
C155 0.038(3) 0.138(5) 0.044(3) -0.033(3) 0.003(2) 0.013(3)
C156 0.038(3) 0.153(5) 0.072(4) -0.023(3) 0.023(3) 0.015(3)
C401 0.10(2) 0.066(6) 0.078(8) -0.031(13) -0.047(16) -0.019(9)
C402 0.061(4) 0.108(6) 0.126(7) 0.000 0.003(4) 0.000

loop_
_atom_type_symbol
_atom_type_description
_atom_type_scat_dispersion_real
_atom_type_scat_dispersion_imag
_atom_type_scat_source
Mn Mn 0.3368 0.7283 'International Tables Vol C Tables 4.2.6.8 and 6.1.1.4'
Cl Cl 0.1484 0.1585 'International Tables Vol C Tables 4.2.6.8 and 6.1.1.4'
O O 0.0106 0.0060 'International Tables Vol C Tables 4.2.6.8 and 6.1.1.4'
N N 0.0061 0.0033 'International Tables Vol C Tables 4.2.6.8 and 6.1.1.4'
C C 0.0033 0.0016 'International Tables Vol C Tables 4.2.6.8 and 6.1.1.4'
H H 0.0000 0.0000 'International Tables Vol C Tables 4.2.6.8 and 6.1.1.4'

loop_
_geom_angle_atom_site_label_1
_geom_angle_atom_site_label_2
_geom_angle_atom_site_label_3
_geom_angle
_geom_angle_site_symmetry_1
_geom_angle_site_symmetry_3
N131 Mn1 N11 178.65(11) 4_566 .
N131 Mn1 N111 83.75(9) 4_566 .
N11 Mn1 N111 94.91(9) . .
N131 Mn1 N31 96.45(9) 4_566 4_566
N11 Mn1 N31 84.89(9) . 4_566
N111 Mn1 N31 179.50(11) . 4_566
N131 Mn1 Cl1 90.89(7) 4_566 .
N11 Mn1 Cl1 89.26(8) . .
N111 Mn1 Cl1 89.76(7) . .
N31 Mn1 Cl1 90.70(7) 4_566 .
N131 Mn1 Cl2 88.28(8) 4_566 .
N11 Mn1 Cl2 91.59(7) . .
N111 Mn1 Cl2 90.84(7) . .
N31 Mn1 Cl2 88.71(7) 4_566 .
Cl1 Mn1 Cl2 178.91(4) . .
C1 O1 C11 119.6(3) . .
C3 O3 C31 118.2(2) . .
C5 O5 C51 116.2(3) . .
C101 O101 C111 118.1(2) . .
C103 O103 C131 119.7(3) . .
C105 O105 C151 118.4(3) . .
C16 N11 C12 116.3(3) . .
C16 N11 Mn1 119.3(2) . .
C12 N11 Mn1 124.5(2) . .
C36 N31 C32 116.5(3) . .
C36 N31 Mn1 119.4(2) . 4_565
C32 N31 Mn1 123.9(2) . 4_565
C56 N51 C52 116.1(4) . .
C116 N111 C112 116.7(3) . .
C116 N111 Mn1 119.4(2) . .
C112 N111 Mn1 123.6(2) . .
C132 N131 C136 116.5(3) . .
C132 N131 Mn1 124.4(2) . 4_565
C136 N131 Mn1 119.1(2) . 4_565
C156 N151 C152 115.2(4) . .
C2 C1 O1 124.8(4) . .
C2 C1 C6 121.7(3) . .
O1 C1 C6 113.5(3) . .
C3 C2 C1 117.5(4) . .
C3 C2 H2 121.2 . .
C1 C2 H2 121.2 . .
C2 C3 O3 123.7(3) . .
C2 C3 C4 122.2(3) . .
O3 C3 C4 114.0(3) . .
C5 C4 C3 119.2(3) . .
C5 C4 H4 120.4 . .
C3 C4 H4 120.4 . .
C4 C5 O5 125.1(3) . .
C4 C5 C6 120.7(4) . .
O5 C5 C6 114.1(3) . .
C5 C6 C1 118.6(3) . .
C5 C6 H6 120.7 . .
C1 C6 H6 120.7 . .
O1 C11 C13 111.9(3) . .
O1 C11 H11A 109.2 . .
C13 C11 H11A 109.2 . .
O1 C11 H11B 109.2 . .
C13 C11 H11B 109.2 . .
H11A C11 H11B 107.9 . .
N11 C12 C13 124.1(3) . .
N11 C12 H12 118.0 . .
C13 C12 H12 118.0 . .
C14 C13 C12 117.8(3) . .
C14 C13 C11 122.8(3) . .
C12 C13 C11 119.4(3) . .
C13 C14 C15 119.4(3) . .
C13 C14 H14 120.3 . .
C15 C14 H14 120.3 . .
C16 C15 C14 117.8(3) . .
C16 C15 H15 121.1 . .
C14 C15 H15 121.1 . .
N11 C16 C15 124.6(3) . .
N11 C16 H16 117.7 . .
C15 C16 H16 117.7 . .
O3 C31 C33 113.3(3) . .
O3 C31 H31A 108.9 . .
C33 C31 H31A 108.9 . .
O3 C31 H31B 108.9 . .
C33 C31 H31B 108.9 . .
H31A C31 H31B 107.7 . .
N31 C32 C33 123.9(3) . .
N31 C32 H32 118.1 . .
C33 C32 H32 118.1 . .
C34 C33 C32 118.0(3) . .
C34 C33 C31 122.5(3) . .
C32 C33 C31 119.4(3) . .
C35 C34 C33 119.1(3) . .
C35 C34 H34 120.4 . .
C33 C34 H34 120.4 . .
C34 C35 C36 119.4(3) . .
C34 C35 H35 120.3 . .
C36 C35 H35 120.3 . .
N31 C36 C35 123.1(3) . .
N31 C36 H36 118.5 . .
C35 C36 H36 118.5 . .
O5 C51 C53 108.1(3) . .
O5 C51 H51A 110.1 . .
C53 C51 H51A 110.1 . .
O5 C51 H51B 110.1 . .
C53 C51 H51B 110.1 . .
H51A C51 H51B 108.4 . .
N51 C52 C53 124.4(4) . .
N51 C52 H52 117.8 . .
C53 C52 H52 117.8 . .
C52 C53 C54 117.6(4) . .
C52 C53 C51 123.7(3) . .
C54 C53 C51 118.6(4) . .
C53 C54 C55 119.0(4) . .
C53 C54 H54 120.5 . .
C55 C54 H54 120.5 . .
C56 C55 C54 118.3(4) . .
C56 C55 H55 120.9 . .
C54 C55 H55 120.9 . .
N51 C56 C55 124.5(5) . .
N51 C56 H56 117.7 . .
C55 C56 H56 117.7 . .
C102 C101 C106 121.9(3) . .
C102 C101 O101 123.0(3) . .
C106 C101 O101 115.1(3) . .
C101 C102 C103 117.4(3) . .
C101 C102 H102 121.3 . .
C103 C102 H102 121.3 . .
C104 C103 C102 122.3(3) . .
C104 C103 O103 113.6(3) . .
C102 C103 O103 124.0(3) . .
C105 C104 C103 118.3(4) . .
C105 C104 H104 120.9 . .
C103 C104 H104 120.9 . .
O105 C105 C104 113.8(3) . .
O105 C105 C106 124.6(3) . .
C104 C105 C106 121.7(4) . .
C105 C106 C101 118.5(3) . .
C105 C106 H106 120.8 . .
C101 C106 H106 120.8 . .
O101 C111 C113 112.4(3) . .
O101 C111 H11C 109.1 . .
C113 C111 H11C 109.1 . .
O101 C111 H11D 109.1 . .
C113 C111 H11D 109.1 . .
H11C C111 H11D 107.8 . .
N111 C112 C113 124.2(3) . .
N111 C112 H112 117.9 . .
C113 C112 H112 117.9 . .
C114 C113 C112 117.5(3) . .
C114 C113 C111 122.3(3) . .
C112 C113 C111 120.2(3) . .
C115 C114 C113 119.5(3) . .
C115 C114 H114 120.2 . .
C113 C114 H114 120.2 . .
C114 C115 C116 118.5(3) . .
C114 C115 H115 120.7 . .
C116 C115 H115 120.7 . .
N111 C116 C115 123.6(3) . .
N111 C116 H116 118.2 . .
C115 C116 H116 118.2 . .
O103 C131 C133 110.5(3) . .
O103 C131 H13A 109.5 . .
C133 C131 H13A 109.5 . .
O103 C131 H13B 109.5 . .
C133 C131 H13B 109.5 . .
H13A C131 H13B 108.1 . .
N131 C132 C133 124.2(3) . .
N131 C132 H132 117.9 . .
C133 C132 H132 117.9 . .
C134 C133 C132 117.3(3) . .
C134 C133 C131 123.7(3) . .
C132 C133 C131 119.1(3) . .
C135 C134 C133 120.1(3) . .
C135 C134 H134 120.0 . .
C133 C134 H134 120.0 . .
C136 C135 C134 118.5(3) . .
C136 C135 H135 120.7 . .
C134 C135 H135 120.7 . .
N131 C136 C135 123.4(3) . .
N131 C136 H136 118.3 . .
C135 C136 H136 118.3 . .
O105 C151 C153 109.6(3) . .
O105 C151 H15A 109.8 . .
C153 C151 H15A 109.8 . .
O105 C151 H15B 109.8 . .
C153 C151 H15B 109.8 . .
H15A C151 H15B 108.2 . .
N151 C152 C153 123.4(4) . .
N151 C152 H152 118.3 . .
C153 C152 H152 118.3 . .
C154 C153 C152 117.3(4) . .
C154 C153 C151 121.1(4) . .
C152 C153 C151 121.5(3) . .
C153 C154 C155 121.7(4) . .
C153 C154 H154 119.1 . .
C155 C154 H154 119.1 . .
C156 C155 C154 118.0(4) . .
C156 C155 H155 121.0 . .
C154 C155 H155 121.0 . .
N151 C156 C155 124.3(4) . .
N151 C156 H156 117.9 . .
C155 C156 H156 117.9 . .
O401 C401 C402 112.6(11) . .
O401 C401 H40A 109.1 . .
C402 C401 H40A 109.1 . .
O401 C401 H40B 109.1 . .
C402 C401 H40B 109.1 . .
H40A C401 H40B 107.8 . .
C401 C402 H40C 109.5 . .
C401 C402 H40D 109.5 . .
H40C C402 H40D 109.5 . .
C401 C402 H40E 109.5 . .
H40C C402 H40E 109.5 . .
H40D C402 H40E 109.5 . .

loop_
_geom_bond_atom_site_label_1
_geom_bond_atom_site_label_2
_geom_bond_distance
_geom_bond_site_symmetry_2
Mn1 N131 2.297(3) 4_566
Mn1 N11 2.314(3) .
Mn1 N111 2.344(3) .
Mn1 N31 2.348(3) 4_566
Mn1 Cl1 2.5272(13) .
Mn1 Cl2 2.5299(13) .
O1 C1 1.389(3) .
O1 C11 1.440(3) .
O3 C3 1.382(4) .
O3 C31 1.425(3) .
O5 C5 1.372(4) .
O5 C51 1.419(3) .
O101 C101 1.388(4) .
O101 C111 1.429(3) .
O103 C103 1.391(3) .
O103 C131 1.446(3) .
O105 C105 1.374(4) .
O105 C151 1.430(3) .
O401 C401 0.958(11) 2_556
O401 C401 1.409(16) .
O401 O401 1.688(14) 2_556
N11 C16 1.336(4) .
N11 C12 1.351(3) .
N31 C36 1.347(4) .
N31 C32 1.347(3) .
N31 Mn1 2.348(3) 4_565
N51 C56 1.322(4) .
N51 C52 1.343(5) .
N111 C116 1.333(4) .
N111 C112 1.342(3) .
N131 C132 1.346(4) .
N131 C136 1.364(3) .
N131 Mn1 2.297(3) 4_565
N151 C156 1.349(4) .
N151 C152 1.360(5) .
C1 C2 1.385(5) .
C1 C6 1.394(5) .
C2 C3 1.377(4) .
C2 H2 0.9500 .
C3 C4 1.385(4) .
C4 C5 1.368(5) .
C4 H4 0.9500 .
C5 C6 1.389(4) .
C6 H6 0.9500 .
C11 C13 1.510(4) .
C11 H11A 0.9900 .
C11 H11B 0.9900 .
C12 C13 1.386(4) .
C12 H12 0.9500 .
C13 C14 1.379(4) .
C14 C15 1.402(4) .
C14 H14 0.9500 .
C15 C16 1.373(4) .
C15 H15 0.9500 .
C16 H16 0.9500 .
C31 C33 1.520(4) .
C31 H31A 0.9900 .
C31 H31B 0.9900 .
C32 C33 1.386(4) .
C32 H32 0.9500 .
C33 C34 1.381(4) .
C34 C35 1.373(4) .
C34 H34 0.9500 .
C35 C36 1.376(4) .
C35 H35 0.9500 .
C36 H36 0.9500 .
C51 C53 1.519(5) .
C51 H51A 0.9900 .
C51 H51B 0.9900 .
C52 C53 1.376(5) .
C52 H52 0.9500 .
C53 C54 1.378(4) .
C54 C55 1.385(5) .
C54 H54 0.9500 .
C55 C56 1.368(5) .
C55 H55 0.9500 .
C56 H56 0.9500 .
C101 C102 1.381(4) .
C101 C106 1.387(4) .
C102 C103 1.388(4) .
C102 H102 0.9500 .
C103 C104 1.381(5) .
C104 C105 1.374(4) .
C104 H104 0.9500 .
C105 C106 1.380(5) .
C106 H106 0.9500 .
C111 C113 1.518(4) .
C111 H11C 0.9900 .
C111 H11D 0.9900 .
C112 C113 1.389(4) .
C112 H112 0.9500 .
C113 C114 1.382(4) .
C114 C115 1.378(4) .
C114 H114 0.9500 .
C115 C116 1.385(4) .
C115 H115 0.9500 .
C116 H116 0.9500 .
C131 C133 1.515(4) .
C131 H13A 0.9900 .
C131 H13B 0.9900 .
C132 C133 1.390(4) .
C132 H132 0.9500 .
C133 C134 1.388(4) .
C134 C135 1.385(4) .
C134 H134 0.9500 .
C135 C136 1.370(4) .
C135 H135 0.9500 .
C136 H136 0.9500 .
C151 C153 1.499(5) .
C151 H15A 0.9900 .
C151 H15B 0.9900 .
C152 C153 1.384(5) .
C152 H152 0.9500 .
C153 C154 1.343(4) .
C154 C155 1.357(5) .
C154 H154 0.9500 .
C155 C156 1.351(5) .
C155 H155 0.9500 .
C156 H156 0.9500 .
C401 C402 1.564(8) .
C401 H40A 0.9900 .
C401 H40B 0.9900 .
C402 H40C 0.9800 .
C402 H40D 0.9800 .
C402 H40E 0.9800 .

loop_
_geom_torsion_atom_site_label_1
_geom_torsion_atom_site_label_2
_geom_torsion_atom_site_label_3
_geom_torsion_atom_site_label_4
_geom_torsion
_geom_torsion_site_symmetry_1
N111 Mn1 N11 C16 -112.8(2) .
N31 Mn1 N11 C16 66.7(2) 4_566
Cl1 Mn1 N11 C16 157.5(2) .
Cl2 Mn1 N11 C16 -21.8(2) .
N111 Mn1 N11 C12 66.7(3) .
N31 Mn1 N11 C12 -113.7(3) 4_566
Cl1 Mn1 N11 C12 -23.0(3) .
Cl2 Mn1 N11 C12 157.7(3) .
N131 Mn1 N111 C116 -69.2(2) 4_566
N11 Mn1 N111 C116 110.7(2) .
Cl1 Mn1 N111 C116 -160.1(2) .
Cl2 Mn1 N111 C116 19.0(2) .
N131 Mn1 N111 C112 104.4(2) 4_566
N11 Mn1 N111 C112 -75.8(2) .
Cl1 Mn1 N111 C112 13.5(2) .
Cl2 Mn1 N111 C112 -167.4(2) .
C11 O1 C1 C2 12.3(5) .
C11 O1 C1 C6 -169.2(3) .
O1 C1 C2 C3 178.4(3) .
C6 C1 C2 C3 0.0(5) .
C1 C2 C3 O3 -178.7(3) .
C1 C2 C3 C4 -1.0(5) .
C31 O3 C3 C2 -14.7(5) .
C31 O3 C3 C4 167.4(3) .
C2 C3 C4 C5 0.6(6) .
O3 C3 C4 C5 178.5(3) .
C3 C4 C5 O5 -179.2(3) .
C3 C4 C5 C6 0.8(6) .
C51 O5 C5 C4 1.4(6) .
C51 O5 C5 C6 -178.6(3) .
C4 C5 C6 C1 -1.8(5) .
O5 C5 C6 C1 178.3(3) .
C2 C1 C6 C5 1.4(5) .
O1 C1 C6 C5 -177.2(3) .
C1 O1 C11 C13 90.8(3) .
C16 N11 C12 C13 -1.5(5) .
Mn1 N11 C12 C13 178.9(2) .
N11 C12 C13 C14 2.0(5) .
N11 C12 C13 C11 -180.0(3) .
O1 C11 C13 C14 -87.6(4) .
O1 C11 C13 C12 94.5(3) .
C12 C13 C14 C15 -1.6(5) .
C11 C13 C14 C15 -179.5(3) .
C13 C14 C15 C16 0.8(5) .
C12 N11 C16 C15 0.7(5) .
Mn1 N11 C16 C15 -179.7(3) .
C14 C15 C16 N11 -0.4(5) .
C3 O3 C31 C33 -67.4(4) .
C36 N31 C32 C33 0.5(5) .
Mn1 N31 C32 C33 -175.0(2) 4_565
N31 C32 C33 C34 -0.3(5) .
N31 C32 C33 C31 178.0(3) .
O3 C31 C33 C34 -25.0(5) .
O3 C31 C33 C32 156.9(3) .
C32 C33 C34 C35 -0.4(5) .
C31 C33 C34 C35 -178.6(3) .
C33 C34 C35 C36 0.9(5) .
C32 N31 C36 C35 -0.1(5) .
Mn1 N31 C36 C35 175.7(3) 4_565
C34 C35 C36 N31 -0.6(5) .
C5 O5 C51 C53 167.8(3) .
C56 N51 C52 C53 -0.3(8) .
N51 C52 C53 C54 -0.3(7) .
N51 C52 C53 C51 -178.5(4) .
O5 C51 C53 C52 0.6(6) .
O5 C51 C53 C54 -177.6(3) .
C52 C53 C54 C55 0.5(6) .
C51 C53 C54 C55 178.8(4) .
C53 C54 C55 C56 -0.1(7) .
C52 N51 C56 C55 0.8(8) .
C54 C55 C56 N51 -0.6(8) .
C111 O101 C101 C102 -13.6(4) .
C111 O101 C101 C106 168.6(3) .
C106 C101 C102 C103 -0.7(5) .
O101 C101 C102 C103 -178.3(3) .
C101 C102 C103 C104 0.7(5) .
C101 C102 C103 O103 177.0(3) .
C131 O103 C103 C104 -163.5(3) .
C131 O103 C103 C102 20.0(4) .
C102 C103 C104 C105 -0.3(6) .
O103 C103 C104 C105 -176.9(3) .
C151 O105 C105 C104 -179.5(3) .
C151 O105 C105 C106 1.2(6) .
C103 C104 C105 O105 -179.6(4) .
C103 C104 C105 C106 -0.2(6) .
O105 C105 C106 C101 179.5(4) .
C104 C105 C106 C101 0.2(6) .
C102 C101 C106 C105 0.3(6) .
O101 C101 C106 C105 178.1(3) .
C101 O101 C111 C113 -66.3(3) .
C116 N111 C112 C113 0.0(5) .
Mn1 N111 C112 C113 -173.7(2) .
N111 C112 C113 C114 0.3(5) .
N111 C112 C113 C111 178.3(3) .
O101 C111 C113 C114 -30.4(4) .
O101 C111 C113 C112 151.7(3) .
C112 C113 C114 C115 0.0(5) .
C111 C113 C114 C115 -178.0(3) .
C113 C114 C115 C116 -0.4(5) .
C112 N111 C116 C115 -0.5(5) .
Mn1 N111 C116 C115 173.5(2) .
C114 C115 C116 N111 0.7(5) .
C103 O103 C131 C133 88.1(3) .
C136 N131 C132 C133 -0.6(5) .
Mn1 N131 C132 C133 -177.7(2) 4_565
N131 C132 C133 C134 1.2(5) .
N131 C132 C133 C131 -179.0(3) .
O103 C131 C133 C134 -89.2(4) .
O103 C131 C133 C132 91.0(3) .
C132 C133 C134 C135 -1.3(5) .
C131 C133 C134 C135 178.9(3) .
C133 C134 C135 C136 0.8(5) .
C132 N131 C136 C135 0.1(5) .
Mn1 N131 C136 C135 177.4(2) 4_565
C134 C135 C136 N131 -0.3(5) .
C105 O105 C151 C153 170.9(4) .
C156 N151 C152 C153 -1.0(7) .
N151 C152 C153 C154 -0.4(7) .
N151 C152 C153 C151 -178.3(4) .
O105 C151 C153 C154 -177.3(4) .
O105 C151 C153 C152 0.5(6) .
C152 C153 C154 C155 0.2(7) .
C151 C153 C154 C155 178.1(4) .
C153 C154 C155 C156 1.4(7) .
C152 N151 C156 C155 2.7(7) .
C154 C155 C156 N151 -3.0(8) .
C401 O401 C401 C402 -14(6) 2_556
O401 O401 C401 C402 -172(4) 2_556
